data_4123136
loop_
_publ_author_name
'Zhang, Shu-Yu'
'Li, Qiong'
'He, Gang'
'Nack, William A.'
'Chen, Gong'

_publ_section_title
;
 Pd-Catalyzed Monoselective ortho-C-H Alkylation of N-Quinolyl Benzamides:
 Evidence for Stereoretentive Coupling of Secondary Alkyl Iodides.
;
_journal_issue 1
_journal_name_full 'Journal of the American Chemical Society'
_journal_page_first 531
_journal_page_last 539
_journal_paper_doi 10.1021/ja511557h
_journal_volume 137
_journal_year 2015
_chemical_formula_moiety 'C19 H15 N3 O2 Pd'
_chemical_formula_sum 'C19 H15 N3 O2 Pd'
_chemical_formula_weight 423.74
_chemical_name_systematic
; 
 ? 
;
_space_group_IT_number 14
_symmetry_cell_setting monoclinic
_symmetry_space_group_name_Hall '-P 2yn'
_symmetry_space_group_name_H-M 'P 1 21/n 1'
_atom_sites_solution_hydrogens geom
_atom_sites_solution_primary direct
_atom_sites_solution_secondary difmap
_audit_creation_method SHELXL-97
_cell_angle_alpha 90.00
_cell_angle_beta 101.739(4)
_cell_angle_gamma 90.00
_cell_formula_units_Z 4
_cell_length_a 8.0734(18)
_cell_length_b 13.099(3)
_cell_length_c 16.194(4)
_cell_measurement_reflns_used 3570
_cell_measurement_temperature 298(2)
_cell_measurement_theta_max 28.238
_cell_measurement_theta_min 2.569
_cell_volume 1676.8(7)
_computing_cell_refinement 'Bruker SMART'
_computing_data_collection 'Bruker SMART'
_computing_data_reduction 'Bruker SAINT'
_computing_molecular_graphics 'Bruker SHELXTL'
_computing_publication_material 'Bruker SHELXTL'
_computing_structure_refinement 'SHELXL-97 (Sheldrick, 1997)'
_computing_structure_solution 'SHELXS-97 (Sheldrick, 1990)'
_diffrn_ambient_temperature 298(2)
_diffrn_detector_area_resol_mean 8.34
_diffrn_measured_fraction_theta_full 0.993
_diffrn_measured_fraction_theta_max 0.993
_diffrn_measurement_device_type 'CCD area detector'
_diffrn_measurement_method 'phi and omega scans'
_diffrn_radiation_monochromator graphite
_diffrn_radiation_source 'fine-focus sealed tube'
_diffrn_radiation_type MoK\a
_diffrn_radiation_wavelength 0.71073
_diffrn_reflns_av_R_equivalents 0.0517
_diffrn_reflns_av_sigmaI/netI 0.0614
_diffrn_reflns_limit_h_max 10
_diffrn_reflns_limit_h_min -10
_diffrn_reflns_limit_k_max 17
_diffrn_reflns_limit_k_min -17
_diffrn_reflns_limit_l_max 21
_diffrn_reflns_limit_l_min -21
_diffrn_reflns_number 15516
_diffrn_reflns_theta_full 28.47
_diffrn_reflns_theta_max 28.47
_diffrn_reflns_theta_min 2.02
_exptl_absorpt_coefficient_mu 1.124
_exptl_absorpt_correction_T_max 0.8959
_exptl_absorpt_correction_T_min 0.7982
_exptl_absorpt_correction_type multi-scan
_exptl_absorpt_process_details SADABS
_exptl_crystal_colour yellow
_exptl_crystal_density_diffrn 1.678
_exptl_crystal_description block
_exptl_crystal_F_000 848
_exptl_crystal_size_max 0.21
_exptl_crystal_size_mid 0.11
_exptl_crystal_size_min 0.10
_refine_diff_density_max 1.831
_refine_diff_density_min -2.089
_refine_diff_density_rms 0.196
_refine_ls_extinction_method none
_refine_ls_goodness_of_fit_ref 1.075
_refine_ls_hydrogen_treatment noref
_refine_ls_matrix_type full
_refine_ls_number_parameters 228
_refine_ls_number_reflns 4211
_refine_ls_number_restraints 0
_refine_ls_restrained_S_all 1.075
_refine_ls_R_factor_all 0.1253
_refine_ls_R_factor_gt 0.0860
_refine_ls_shift/su_max 0.000
_refine_ls_shift/su_mean 0.000
_refine_ls_structure_factor_coef Fsqd
_refine_ls_weighting_details 'calc w=1/[\s^2^(Fo^2^)+(0.1036P)^2^+5.4952P] where P=(Fo^2^+2Fc^2^)/3'
_refine_ls_weighting_scheme calc
_refine_ls_wR_factor_gt 0.2049
_refine_ls_wR_factor_ref 0.2247
_reflns_number_gt 2656
_reflns_number_total 4211
_reflns_threshold_expression >2sigma(I)
_cod_data_source_file ja511557h_si_002.cif
_cod_data_source_block suz11s
_cod_depositor_comments
;
The following automatic conversions were performed:

'_symmetry_cell_setting' value 'Monoclinic' changed to 'monoclinic'
according to
/home/saulius/struct/COD-crude-data--automatic-downloads/rss-feeds/ACS/lib/dictionaries/cif_core.dic
dictionary named 'cif_core.dic' version 2.4.2 from 2011-04-26.

Automatic conversion script
Id: cif_fix_values 2935 2014-11-11 08:27:57Z andrius 

 Adding full bibliography for 4123135--4123137.cif.
;
_cod_original_cell_volume 1676.8(6)
_cod_original_sg_symbol_H-M P2(1)/n
_cod_database_code 4123136

loop_
_symmetry_equiv_pos_as_xyz
'x, y, z'
'-x+1/2, y+1/2, -z+1/2'
'-x, -y, -z'
'x-1/2, -y-1/2, z-1/2'

loop_
_atom_site_label
_atom_site_type_symbol
_atom_site_fract_x
_atom_site_fract_y
_atom_site_fract_z
_atom_site_U_iso_or_equiv
_atom_site_adp_type
_atom_site_occupancy
_atom_site_symmetry_multiplicity
_atom_site_calc_flag
_atom_site_refinement_flags
C1 C 0.5789(10) 1.1591(7) 0.0125(6) 0.056(2) Uani 1 1 d .
H1 H 0.5372 1.1472 -0.0446 0.067 Uiso 1 1 calc R
C2 C 0.5176(11) 1.2415(8) 0.0522(7) 0.064(3) Uani 1 1 d .
H2 H 0.4326 1.2821 0.0214 0.077 Uiso 1 1 calc R
C3 C 0.5777(12) 1.2635(8) 0.1332(7) 0.067(3) Uani 1 1 d .
H3 H 0.5357 1.3194 0.1579 0.081 Uiso 1 1 calc R
C4 C 0.7073(11) 1.2008(8) 0.1824(6) 0.061(2) Uani 1 1 d .
C5 C 0.7818(12) 1.2165(9) 0.2662(7) 0.077(3) Uani 1 1 d .
H5 H 0.7499 1.2724 0.2949 0.092 Uiso 1 1 calc R
C6 C 0.9000(13) 1.1514(9) 0.3066(7) 0.075(3) Uani 1 1 d .
H6 H 0.9490 1.1636 0.3629 0.090 Uiso 1 1 calc R
C7 C 0.9511(12) 1.0660(9) 0.2666(7) 0.068(3) Uani 1 1 d .
H7 H 1.0326 1.0223 0.2965 0.081 Uiso 1 1 calc R
C8 C 0.8822(10) 1.0458(7) 0.1832(6) 0.054(2) Uani 1 1 d .
C9 C 0.7596(9) 1.1170(6) 0.1393(5) 0.0482(19) Uani 1 1 d .
C10 C 1.0314(10) 0.8876(7) 0.1611(6) 0.056(2) Uani 1 1 d .
C11 C 1.0346(9) 0.8137(7) 0.0904(5) 0.050(2) Uani 1 1 d .
C12 C 1.1395(11) 0.7270(7) 0.1021(6) 0.058(2) Uani 1 1 d .
H12 H 1.2089 0.7131 0.1541 0.070 Uiso 1 1 calc R
C13 C 1.1362(11) 0.6637(7) 0.0347(6) 0.060(2) Uani 1 1 d .
C14 C 1.0376(11) 0.6831(7) -0.0424(7) 0.063(2) Uani 1 1 d .
H14 H 1.0408 0.6394 -0.0873 0.076 Uiso 1 1 calc R
C15 C 0.9316(11) 0.7683(7) -0.0542(6) 0.058(2) Uani 1 1 d .
H15 H 0.8607 0.7799 -0.1062 0.070 Uiso 1 1 calc R
C16 C 0.9326(10) 0.8357(7) 0.0121(6) 0.057(2) Uani 1 1 d .
C17 C 1.2518(17) 0.5122(10) -0.0146(9) 0.094(4) Uani 1 1 d .
H17A H 1.1412 0.4859 -0.0379 0.141 Uiso 1 1 calc R
H17B H 1.3268 0.4567 0.0056 0.141 Uiso 1 1 calc R
H17C H 1.2939 0.5488 -0.0574 0.141 Uiso 1 1 calc R
C18 C 0.6219(11) 0.9769(8) -0.1753(6) 0.059(2) Uani 1 1 d .
C19 C 0.5379(15) 0.9961(11) -0.2622(7) 0.089(4) Uani 1 1 d .
H19A H 0.4422 1.0399 -0.2631 0.134 Uiso 1 1 calc R
H19B H 0.5004 0.9326 -0.2893 0.134 Uiso 1 1 calc R
H19C H 0.6156 1.0285 -0.2916 0.134 Uiso 1 1 calc R
N1 N 0.9161(9) 0.9625(6) 0.1362(5) 0.0556(18) Uani 1 1 d .
N2 N 0.6964(7) 1.0976(5) 0.0557(4) 0.0449(15) Uani 1 1 d .
N3 N 0.6867(9) 0.9684(6) -0.1074(5) 0.0568(18) Uani 1 1 d .
O1 O 1.1203(8) 0.8780(5) 0.2340(4) 0.0645(17) Uani 1 1 d .
O2 O 1.2425(10) 0.5780(6) 0.0520(6) 0.088(2) Uani 1 1 d .
Pd1 Pd 0.80336(7) 0.96445(5) 0.01614(4) 0.0478(3) Uani 1 1 d .

loop_
_atom_site_aniso_label
_atom_site_aniso_U_11
_atom_site_aniso_U_22
_atom_site_aniso_U_33
_atom_site_aniso_U_23
_atom_site_aniso_U_13
_atom_site_aniso_U_12
C1 0.032(4) 0.064(5) 0.076(6) 0.015(5) 0.023(4) -0.002(4)
C2 0.041(4) 0.070(6) 0.088(8) 0.001(5) 0.030(5) 0.004(4)
C3 0.059(5) 0.061(6) 0.095(8) 0.002(5) 0.045(6) 0.010(4)
C4 0.041(4) 0.076(6) 0.072(6) -0.008(5) 0.027(4) -0.007(4)
C5 0.056(6) 0.107(9) 0.070(7) -0.032(6) 0.022(5) -0.002(6)
C6 0.060(6) 0.103(8) 0.063(6) -0.029(6) 0.015(5) -0.009(6)
C7 0.047(5) 0.092(7) 0.065(6) -0.003(5) 0.014(4) -0.006(5)
C8 0.039(4) 0.068(6) 0.060(5) -0.001(4) 0.022(4) -0.008(4)
C9 0.032(3) 0.056(5) 0.062(5) 0.000(4) 0.023(3) -0.004(3)
C10 0.034(4) 0.074(6) 0.065(6) 0.017(5) 0.021(4) -0.007(4)
C11 0.034(4) 0.064(5) 0.058(5) 0.005(4) 0.022(4) -0.005(4)
C12 0.047(5) 0.062(5) 0.067(6) 0.012(5) 0.017(4) -0.004(4)
C13 0.043(4) 0.064(6) 0.075(6) -0.006(5) 0.018(4) 0.001(4)
C14 0.048(5) 0.064(6) 0.080(7) -0.011(5) 0.018(5) 0.000(4)
C15 0.051(5) 0.058(5) 0.074(6) -0.008(5) 0.032(4) -0.006(4)
C16 0.044(4) 0.066(5) 0.071(6) 0.002(5) 0.035(4) -0.008(4)
C17 0.082(8) 0.077(8) 0.130(11) -0.022(8) 0.038(8) 0.014(6)
C18 0.042(4) 0.085(7) 0.050(5) 0.006(5) 0.013(4) -0.004(4)
C19 0.066(7) 0.132(10) 0.070(7) 0.012(7) 0.012(6) -0.016(7)
N1 0.043(4) 0.064(4) 0.067(5) 0.000(4) 0.026(3) -0.005(3)
N2 0.029(3) 0.051(4) 0.057(4) 0.002(3) 0.014(3) 0.000(3)
N3 0.037(3) 0.062(5) 0.075(5) 0.005(4) 0.019(4) -0.004(3)
O1 0.049(3) 0.087(5) 0.057(4) 0.011(3) 0.010(3) 0.001(3)
O2 0.078(5) 0.073(5) 0.106(6) -0.011(5) -0.002(4) 0.021(4)
Pd1 0.0332(3) 0.0611(4) 0.0540(4) 0.0043(3) 0.0200(3) -0.0008(3)

loop_
_atom_type_symbol
_atom_type_description
_atom_type_scat_dispersion_real
_atom_type_scat_dispersion_imag
_atom_type_scat_source
C C 0.0033 0.0016 'International Tables Vol C Tables 4.2.6.8 and 6.1.1.4'
H H 0.0000 0.0000 'International Tables Vol C Tables 4.2.6.8 and 6.1.1.4'
N N 0.0061 0.0033 'International Tables Vol C Tables 4.2.6.8 and 6.1.1.4'
O O 0.0106 0.0060 'International Tables Vol C Tables 4.2.6.8 and 6.1.1.4'
Pd Pd -0.9988 1.0072 'International Tables Vol C Tables 4.2.6.8 and 6.1.1.4'

loop_
_geom_angle_atom_site_label_1
_geom_angle_atom_site_label_2
_geom_angle_atom_site_label_3
_geom_angle
N2 C1 C2 120.4(9)
N2 C1 H1 119.8
C2 C1 H1 119.8
C3 C2 C1 121.9(9)
C3 C2 H2 119.1
C1 C2 H2 119.1
C2 C3 C4 119.9(9)
C2 C3 H3 120.0
C4 C3 H3 120.0
C5 C4 C9 119.1(9)
C5 C4 C3 125.5(9)
C9 C4 C3 115.4(9)
C6 C5 C4 120.4(10)
C6 C5 H5 119.8
C4 C5 H5 119.8
C5 C6 C7 122.0(10)
C5 C6 H6 119.0
C7 C6 H6 119.0
C8 C7 C6 120.7(10)
C8 C7 H7 119.7
C6 C7 H7 119.7
C7 C8 N1 127.1(9)
C7 C8 C9 117.4(9)
N1 C8 C9 115.5(8)
N2 C9 C4 123.0(8)
N2 C9 C8 116.7(7)
C4 C9 C8 120.4(8)
O1 C10 N1 125.3(9)
O1 C10 C11 123.8(8)
N1 C10 C11 110.8(8)
C16 C11 C12 121.2(8)
C16 C11 C10 117.5(8)
C12 C11 C10 121.3(8)
C13 C12 C11 117.9(9)
C13 C12 H12 121.0
C11 C12 H12 121.0
C14 C13 C12 122.2(9)
C14 C13 O2 123.4(9)
C12 C13 O2 114.4(9)
C13 C14 C15 120.2(9)
C13 C14 H14 119.9
C15 C14 H14 119.9
C16 C15 C14 119.7(10)
C16 C15 H15 120.2
C14 C15 H15 120.2
C15 C16 C11 118.8(9)
C15 C16 Pd1 130.0(7)
C11 C16 Pd1 111.2(7)
O2 C17 H17A 109.5
O2 C17 H17B 109.5
H17A C17 H17B 109.5
O2 C17 H17C 109.5
H17A C17 H17C 109.5
H17B C17 H17C 109.5
N3 C18 C19 175.7(12)
C18 C19 H19A 109.5
C18 C19 H19B 109.5
H19A C19 H19B 109.5
C18 C19 H19C 109.5
H19A C19 H19C 109.5
H19B C19 H19C 109.5
C10 N1 C8 127.2(8)
C10 N1 Pd1 117.0(6)
C8 N1 Pd1 115.3(6)
C1 N2 C9 119.4(7)
C1 N2 Pd1 129.4(6)
C9 N2 Pd1 111.2(5)
C18 N3 Pd1 175.7(8)
C17 O2 C13 117.8(9)
N1 Pd1 C16 83.2(4)
N1 Pd1 N3 179.3(3)
C16 Pd1 N3 97.5(3)
N1 Pd1 N2 81.1(3)
C16 Pd1 N2 164.3(3)
N3 Pd1 N2 98.2(3)

loop_
_geom_bond_atom_site_label_1
_geom_bond_atom_site_label_2
_geom_bond_distance
C1 N2 1.330(10)
C1 C2 1.398(13)
C1 H1 0.9300
C2 C3 1.334(14)
C2 H2 0.9300
C3 C4 1.436(14)
C3 H3 0.9300
C4 C5 1.384(14)
C4 C9 1.411(12)
C5 C6 1.346(15)
C5 H5 0.9300
C6 C7 1.397(14)
C6 H6 0.9300
C7 C8 1.377(14)
C7 H7 0.9300
C8 N1 1.389(11)
C8 C9 1.439(12)
C9 N2 1.369(10)
C10 O1 1.256(10)
C10 N1 1.356(11)
C10 C11 1.504(13)
C11 C16 1.393(12)
C11 C12 1.407(12)
C12 C13 1.366(13)
C12 H12 0.9300
C13 C14 1.361(14)
C13 O2 1.407(11)
C14 C15 1.396(13)
C14 H14 0.9300
C15 C16 1.389(12)
C15 H15 0.9300
C16 Pd1 1.992(9)
C17 O2 1.394(14)
C17 H17A 0.9600
C17 H17B 0.9600
C17 H17C 0.9600
C18 N3 1.123(11)
C18 C19 1.455(14)
C19 H19A 0.9600
C19 H19B 0.9600
C19 H19C 0.9600
N1 Pd1 1.972(8)
N2 Pd1 2.104(7)
N3 Pd1 2.031(9)

loop_
_geom_torsion_atom_site_label_1
_geom_torsion_atom_site_label_2
_geom_torsion_atom_site_label_3
_geom_torsion_atom_site_label_4
_geom_torsion
N2 C1 C2 C3 2.2(13)
C1 C2 C3 C4 -0.9(14)
C2 C3 C4 C5 178.9(9)
C2 C3 C4 C9 -1.2(12)
C9 C4 C5 C6 -1.3(15)
C3 C4 C5 C6 178.6(9)
C4 C5 C6 C7 -0.5(16)
C5 C6 C7 C8 0.4(16)
C6 C7 C8 N1 -177.6(8)
C6 C7 C8 C9 1.4(13)
C5 C4 C9 N2 -178.0(8)
C3 C4 C9 N2 2.1(11)
C5 C4 C9 C8 3.2(12)
C3 C4 C9 C8 -176.7(7)
C7 C8 C9 N2 177.9(7)
N1 C8 C9 N2 -2.9(10)
C7 C8 C9 C4 -3.2(11)
N1 C8 C9 C4 175.9(7)
O1 C10 C11 C16 -178.3(7)
N1 C10 C11 C16 4.1(9)
O1 C10 C11 C12 0.3(12)
N1 C10 C11 C12 -177.3(7)
C16 C11 C12 C13 -1.1(12)
C10 C11 C12 C13 -179.6(7)
C11 C12 C13 C14 0.9(13)
C11 C12 C13 O2 -179.0(8)
C12 C13 C14 C15 -1.8(14)
O2 C13 C14 C15 178.1(8)
C13 C14 C15 C16 2.8(13)
C14 C15 C16 C11 -2.9(11)
C14 C15 C16 Pd1 178.4(6)
C12 C11 C16 C15 2.1(11)
C10 C11 C16 C15 -179.4(7)
C12 C11 C16 Pd1 -179.0(6)
C10 C11 C16 Pd1 -0.4(8)
O1 C10 N1 C8 4.9(13)
C11 C10 N1 C8 -177.5(7)
O1 C10 N1 Pd1 176.5(6)
C11 C10 N1 Pd1 -5.9(8)
C7 C8 N1 C10 -4.4(13)
C9 C8 N1 C10 176.5(7)
C7 C8 N1 Pd1 -176.2(7)
C9 C8 N1 Pd1 4.8(8)
C2 C1 N2 C9 -1.3(11)
C2 C1 N2 Pd1 176.4(6)
C4 C9 N2 C1 -0.9(11)
C8 C9 N2 C1 178.0(7)
C4 C9 N2 Pd1 -179.0(6)
C8 C9 N2 Pd1 -0.1(8)
C19 C18 N3 Pd1 -1(21)
C14 C13 O2 C17 2.9(15)
C12 C13 O2 C17 -177.2(10)
C10 N1 Pd1 C16 4.8(6)
C8 N1 Pd1 C16 177.4(6)
C10 N1 Pd1 N3 -155(20)
C8 N1 Pd1 N3 18(20)
C10 N1 Pd1 N2 -176.3(6)
C8 N1 Pd1 N2 -3.7(5)
C15 C16 Pd1 N1 176.6(8)
C11 C16 Pd1 N1 -2.1(5)
C15 C16 Pd1 N3 -3.6(7)
C11 C16 Pd1 N3 177.6(5)
C15 C16 Pd1 N2 172.6(8)
C11 C16 Pd1 N2 -6.1(13)
C18 N3 Pd1 N1 8(26)
C18 N3 Pd1 C16 -152(9)
C18 N3 Pd1 N2 29(9)
C1 N2 Pd1 N1 -175.8(7)
C9 N2 Pd1 N1 2.1(5)
C1 N2 Pd1 C16 -171.8(9)
C9 N2 Pd1 C16 6.1(12)
C1 N2 Pd1 N3 4.5(6)
C9 N2 Pd1 N3 -177.7(5)
